data_7711268
loop_
_publ_author_name
'Zhou, Feiya'
'Gao, Fangxin'
'Chang, Qinghua'
'Yang, Xianfeng'
'Liang, Lili'

_publ_section_title
;
 Three metal complexes with a pyridyl Schiff base: cytotoxicity, migration
 and mechanism of apoptosis
;
_journal_name_full 'Dalton Transactions'
_journal_paper_doi 10.1039/D2DT02413F
_journal_year 2022
_chemical_formula_moiety 'C12 H10 Cd N6 O7'
_chemical_formula_sum 'C12 H10 Cd N6 O7'
_chemical_formula_weight 462.66
_space_group_crystal_system monoclinic
_space_group_IT_number 14
_space_group_name_Hall '-P 2yn'
_space_group_name_H-M_alt 'P 1 21/n 1'
_atom_sites_solution_hydrogens mixed
_audit_creation_method SHELXL-2014/7
_audit_update_record
;
2021-10-18 deposited with the CCDC.	2022-09-16 downloaded from the CCDC.
;
_cell_angle_alpha 90
_cell_angle_beta 105.6860(10)
_cell_angle_gamma 90
_cell_formula_units_Z 4
_cell_length_a 8.9489(3)
_cell_length_b 11.3880(4)
_cell_length_c 15.6833(6)
_cell_measurement_reflns_used 4848
_cell_measurement_temperature 173(2)
_cell_measurement_theta_max 25.34
_cell_measurement_theta_min 2.70
_cell_volume 1538.76(10)
_computing_structure_refinement 'SHELXL-2014/7 (Sheldrick, 2014)'
_diffrn_ambient_temperature 173(2)
_diffrn_measured_fraction_theta_full 0.982
_diffrn_measured_fraction_theta_max 0.981
_diffrn_measurement_device_type 'PHOTON 2 CMOS detector'
_diffrn_measurement_method 'omega scan'
_diffrn_radiation_type MoK\a
_diffrn_radiation_wavelength 0.71073
_diffrn_reflns_av_R_equivalents 0.0261
_diffrn_reflns_av_unetI/netI 0.0237
_diffrn_reflns_Laue_measured_fraction_full 0.982
_diffrn_reflns_Laue_measured_fraction_max 0.981
_diffrn_reflns_limit_h_max 10
_diffrn_reflns_limit_h_min -10
_diffrn_reflns_limit_k_max 13
_diffrn_reflns_limit_k_min -13
_diffrn_reflns_limit_l_max 18
_diffrn_reflns_limit_l_min -18
_diffrn_reflns_number 9022
_diffrn_reflns_point_group_measured_fraction_full 0.982
_diffrn_reflns_point_group_measured_fraction_max 0.981
_diffrn_reflns_theta_full 25.242
_diffrn_reflns_theta_max 25.348
_diffrn_reflns_theta_min 2.965
_diffrn_source 'fine-focus sealed tube'
_exptl_absorpt_coefficient_mu 1.474
_exptl_absorpt_correction_T_max 0.7452
_exptl_absorpt_correction_T_min 0.6833
_exptl_absorpt_correction_type multi-scan
_exptl_absorpt_process_details 'SADABS (Bruker, 2014)'
_exptl_crystal_density_diffrn 1.997
_exptl_crystal_description block
_exptl_crystal_F_000 912
_exptl_crystal_size_max 0.270
_exptl_crystal_size_mid 0.200
_exptl_crystal_size_min 0.150
_refine_diff_density_max 0.484
_refine_diff_density_min -0.565
_refine_diff_density_rms 0.086
_refine_ls_extinction_method none
_refine_ls_goodness_of_fit_ref 1.048
_refine_ls_hydrogen_treatment mixed
_refine_ls_matrix_type full
_refine_ls_number_parameters 238
_refine_ls_number_reflns 2773
_refine_ls_number_restraints 0
_refine_ls_restrained_S_all 1.048
_refine_ls_R_factor_all 0.0312
_refine_ls_R_factor_gt 0.0237
_refine_ls_shift/su_max 0.001
_refine_ls_shift/su_mean 0.000
_refine_ls_structure_factor_coef Fsqd
_refine_ls_weighting_details 'w=1/[\s^2^(Fo^2^)+(0.0327P)^2^+1.8637P] where P=(Fo^2^+2Fc^2^)/3'
_refine_ls_weighting_scheme calc
_refine_ls_wR_factor_gt 0.0578
_refine_ls_wR_factor_ref 0.0646
_reflns_Friedel_coverage 0.000
_reflns_number_gt 2425
_reflns_number_total 2773
_reflns_threshold_expression 'I > 2\s(I)'
_cod_data_source_file d2dt02413f2.cif
_cod_data_source_block 2
_cod_original_sg_symbol_H-M 'P 21/n'
_cod_database_code 7711268
_shelx_shelxl_version_number 2014/7
_shelx_space_group_comment
;
The symmetry employed for this shelxl refinement is uniquely defined
by the following loop, which should always be used as a source of
symmetry information in preference to the above space-group names.
They are only intended as comments.
;
_shelx_estimated_absorpt_t_min 0.692
_shelx_estimated_absorpt_t_max 0.809

loop_
_space_group_symop_operation_xyz
'x, y, z'
'-x+1/2, y+1/2, -z+1/2'
'-x, -y, -z'
'x-1/2, -y-1/2, z-1/2'

loop_
_atom_site_label
_atom_site_type_symbol
_atom_site_fract_x
_atom_site_fract_y
_atom_site_fract_z
_atom_site_U_iso_or_equiv
_atom_site_adp_type
_atom_site_occupancy
_atom_site_site_symmetry_order
_atom_site_calc_flag
_atom_site_refinement_flags_posn
_atom_site_refinement_flags_adp
_atom_site_refinement_flags_occupancy
_atom_site_disorder_assembly
_atom_site_disorder_group
C1 C 0.6454(3) 0.7061(3) 0.2713(2) 0.0209(6) Uani 1 1 d . . . . .
C2 C 0.3962(3) 0.7518(3) 0.40536(19) 0.0196(6) Uani 1 1 d . . . . .
H2 H 0.4547 0.7119 0.4568 0.023 Uiso 1 1 calc R U . . .
C3 C 0.9613(3) 0.5360(3) 0.2116(2) 0.0234(6) Uani 1 1 d . . . . .
H3 H 0.9877 0.5160 0.1586 0.028 Uiso 1 1 calc R U . . .
C4 C 0.8334(3) 0.6068(3) 0.2062(2) 0.0229(6) Uani 1 1 d . . . . .
H4 H 0.7739 0.6352 0.1504 0.028 Uiso 1 1 calc R U . . .
C5 C 0.7924(3) 0.6359(2) 0.2828(2) 0.0181(6) Uani 1 1 d . . . . .
C6 C 0.8868(3) 0.5968(3) 0.3631(2) 0.0234(6) Uani 1 1 d . . . . .
H6 H 0.8650 0.6174 0.4172 0.028 Uiso 1 1 calc R U . . .
C7 C 1.0136(3) 0.5273(3) 0.3628(2) 0.0249(7) Uani 1 1 d . . . . .
H7 H 1.0784 0.5014 0.4181 0.030 Uiso 1 1 calc R U . . .
C8 C 0.2444(3) 0.8014(3) 0.40306(19) 0.0190(6) Uani 1 1 d . . . . .
C9 C 0.1872(4) 0.7913(3) 0.4766(2) 0.0240(6) Uani 1 1 d . . . . .
H9 H 0.2447 0.7508 0.5280 0.029 Uiso 1 1 calc R U . . .
C10 C 0.0451(4) 0.8411(3) 0.4737(2) 0.0239(7) Uani 1 1 d . . . . .
H10 H 0.0030 0.8353 0.5230 0.029 Uiso 1 1 calc R U . . .
C11 C -0.0344(3) 0.8995(3) 0.3982(2) 0.0271(7) Uani 1 1 d . . . . .
H11 H -0.1314 0.9357 0.3949 0.033 Uiso 1 1 calc R U . . .
C12 C 0.0294(3) 0.9046(3) 0.3268(2) 0.0242(7) Uani 1 1 d . . . . .
H12 H -0.0267 0.9444 0.2747 0.029 Uiso 1 1 calc R U . . .
Cd1 Cd 0.27547(2) 0.84704(2) 0.20778(2) 0.01893(9) Uani 1 1 d . . . . .
N1 N 0.5919(3) 0.7114(2) 0.34484(17) 0.0220(5) Uani 1 1 d . . . . .
H1A H 0.637(4) 0.669(3) 0.393(2) 0.026 Uiso 1 1 d . U . . .
N2 N 0.4500(3) 0.7623(2) 0.33780(16) 0.0192(5) Uani 1 1 d . . . . .
N3 N 1.0496(3) 0.4946(2) 0.28916(17) 0.0206(5) Uani 1 1 d . . . . .
N4 N 0.1658(3) 0.8563(2) 0.32780(17) 0.0211(5) Uani 1 1 d . . . . .
N5 N -0.0222(3) 0.9373(2) 0.10387(16) 0.0241(6) Uani 1 1 d . . . . .
N6 N 0.2336(3) 0.6765(2) 0.07503(18) 0.0269(6) Uani 1 1 d . . . . .
O1 O 0.5794(3) 0.7519(2) 0.20123(14) 0.0318(5) Uani 1 1 d . . . . .
O2 O 0.0977(2) 0.99697(19) 0.13958(15) 0.0277(5) Uani 1 1 d . . . . .
O3 O -0.0195(3) 0.82967(19) 0.12079(15) 0.0289(5) Uani 1 1 d . . . . .
O4 O -0.1377(3) 0.9848(2) 0.05455(16) 0.0364(6) Uani 1 1 d . . . . .
O5 O 0.2412(3) 0.65356(19) 0.15565(15) 0.0290(5) Uani 1 1 d . . . . .
O6 O 0.2561(2) 0.7825(2) 0.05570(14) 0.0272(5) Uani 1 1 d . . . . .
O7 O 0.2053(3) 0.5993(2) 0.01812(17) 0.0400(6) Uani 1 1 d . . . . .

loop_
_atom_site_aniso_label
_atom_site_aniso_U_11
_atom_site_aniso_U_22
_atom_site_aniso_U_33
_atom_site_aniso_U_23
_atom_site_aniso_U_13
_atom_site_aniso_U_12
C1 0.0205(15) 0.0181(15) 0.0240(16) 0.0011(12) 0.0056(13) 0.0012(12)
C2 0.0188(14) 0.0189(15) 0.0198(14) 0.0007(12) 0.0033(12) 0.0014(11)
C3 0.0252(16) 0.0252(16) 0.0230(15) 0.0028(13) 0.0120(13) 0.0010(13)
C4 0.0223(15) 0.0254(16) 0.0217(15) 0.0063(13) 0.0069(12) 0.0016(13)
C5 0.0155(14) 0.0163(14) 0.0226(15) 0.0004(11) 0.0054(12) -0.0008(11)
C6 0.0208(15) 0.0289(17) 0.0211(15) -0.0026(13) 0.0067(12) 0.0027(12)
C7 0.0200(15) 0.0335(18) 0.0195(15) -0.0015(13) 0.0023(12) 0.0066(13)
C8 0.0177(14) 0.0195(15) 0.0195(14) -0.0014(12) 0.0044(12) -0.0005(11)
C9 0.0257(16) 0.0251(17) 0.0211(15) 0.0001(12) 0.0063(13) 0.0038(13)
C10 0.0242(16) 0.0297(17) 0.0207(15) -0.0045(12) 0.0110(13) 0.0026(12)
C11 0.0202(16) 0.0305(18) 0.0307(17) -0.0037(14) 0.0070(14) 0.0060(13)
C12 0.0236(16) 0.0277(17) 0.0219(15) 0.0002(13) 0.0073(13) 0.0063(13)
Cd1 0.01806(13) 0.02066(13) 0.01823(13) 0.00186(8) 0.00517(9) -0.00168(8)
N1 0.0157(12) 0.0280(14) 0.0223(13) 0.0086(11) 0.0054(10) 0.0087(10)
N2 0.0160(12) 0.0204(13) 0.0210(12) 0.0011(10) 0.0043(10) 0.0036(10)
N3 0.0171(12) 0.0209(13) 0.0241(13) -0.0028(10) 0.0062(10) -0.0004(10)
N4 0.0188(13) 0.0226(13) 0.0210(13) 0.0001(10) 0.0040(10) 0.0045(10)
N5 0.0240(14) 0.0279(15) 0.0187(13) -0.0026(11) 0.0029(11) 0.0040(11)
N6 0.0193(13) 0.0316(16) 0.0285(15) -0.0034(12) 0.0041(11) 0.0026(11)
O1 0.0294(12) 0.0410(14) 0.0255(12) 0.0091(10) 0.0083(10) 0.0148(11)
O2 0.0234(11) 0.0247(12) 0.0302(12) -0.0017(9) -0.0010(9) -0.0028(9)
O3 0.0307(13) 0.0258(13) 0.0286(12) -0.0010(9) 0.0051(10) -0.0015(9)
O4 0.0284(13) 0.0375(14) 0.0336(13) -0.0034(11) -0.0081(11) 0.0112(10)
O5 0.0323(13) 0.0272(12) 0.0279(13) 0.0025(9) 0.0091(10) 0.0017(9)
O6 0.0269(11) 0.0263(12) 0.0286(12) 0.0002(9) 0.0077(9) -0.0033(9)
O7 0.0453(15) 0.0343(14) 0.0393(14) -0.0166(12) 0.0096(12) -0.0035(12)

loop_
_atom_type_symbol
_atom_type_description
_atom_type_scat_dispersion_real
_atom_type_scat_dispersion_imag
_atom_type_scat_source
C C 0.0033 0.0016 'International Tables Vol C Tables 4.2.6.8 and 6.1.1.4'
H H 0.0000 0.0000 'International Tables Vol C Tables 4.2.6.8 and 6.1.1.4'
N N 0.0061 0.0033 'International Tables Vol C Tables 4.2.6.8 and 6.1.1.4'
O O 0.0106 0.0060 'International Tables Vol C Tables 4.2.6.8 and 6.1.1.4'
Cd Cd -0.8075 1.2024 'International Tables Vol C Tables 4.2.6.8 and 6.1.1.4'

loop_
_geom_angle_atom_site_label_1
_geom_angle_atom_site_label_2
_geom_angle_atom_site_label_3
_geom_angle
_geom_angle_site_symmetry_1
_geom_angle_site_symmetry_3
_geom_angle_publ_flag
O1 C1 N1 123.3(3) . . ?
O1 C1 C5 122.1(3) . . ?
N1 C1 C5 114.6(2) . . ?
N2 C2 C8 119.8(3) . . ?
N2 C2 H2 120.1 . . ?
C8 C2 H2 120.1 . . ?
N3 C3 C4 122.2(3) . . ?
N3 C3 H3 118.9 . . ?
C4 C3 H3 118.9 . . ?
C3 C4 C5 119.7(3) . . ?
C3 C4 H4 120.2 . . ?
C5 C4 H4 120.2 . . ?
C4 C5 C6 118.1(3) . . ?
C4 C5 C1 116.7(3) . . ?
C6 C5 C1 125.2(3) . . ?
C7 C6 C5 118.6(3) . . ?
C7 C6 H6 120.7 . . ?
C5 C6 H6 120.7 . . ?
N3 C7 C6 123.5(3) . . ?
N3 C7 H7 118.2 . . ?
C6 C7 H7 118.2 . . ?
N4 C8 C9 122.8(3) . . ?
N4 C8 C2 117.4(3) . . ?
C9 C8 C2 119.7(3) . . ?
C10 C9 C8 118.7(3) . . ?
C10 C9 H9 120.6 . . ?
C8 C9 H9 120.6 . . ?
C11 C10 C9 119.0(3) . . ?
C11 C10 H10 120.5 . . ?
C9 C10 H10 120.5 . . ?
C10 C11 C12 119.0(3) . . ?
C10 C11 H11 120.5 . . ?
C12 C11 H11 120.5 . . ?
N4 C12 C11 123.2(3) . . ?
N4 C12 H12 118.4 . . ?
C11 C12 H12 118.4 . . ?
N3 Cd1 O5 136.28(8) 2_655 . ?
N3 Cd1 N4 112.47(9) 2_655 . ?
O5 Cd1 N4 106.16(8) . . ?
N3 Cd1 O2 81.55(8) 2_655 . ?
O5 Cd1 O2 120.63(8) . . ?
N4 Cd1 O2 87.40(8) . . ?
N3 Cd1 N2 89.61(8) 2_655 . ?
O5 Cd1 N2 84.96(8) . . ?
N4 Cd1 N2 69.85(8) . . ?
O2 Cd1 N2 150.32(8) . . ?
N3 Cd1 O6 96.22(8) 2_655 . ?
O5 Cd1 O6 53.94(8) . . ?
N4 Cd1 O6 148.90(8) . . ?
O2 Cd1 O6 85.12(8) . . ?
N2 Cd1 O6 124.15(8) . . ?
N3 Cd1 O3 130.61(8) 2_655 . ?
O5 Cd1 O3 74.33(7) . . ?
N4 Cd1 O3 80.83(8) . . ?
O2 Cd1 O3 50.66(7) . . ?
N2 Cd1 O3 137.62(8) . . ?
O6 Cd1 O3 71.12(7) . . ?
C1 N1 N2 118.6(2) . . ?
C1 N1 H1A 121(2) . . ?
N2 N1 H1A 120(2) . . ?
C2 N2 N1 116.1(2) . . ?
C2 N2 Cd1 115.70(18) . . ?
N1 N2 Cd1 127.67(18) . . ?
C7 N3 C3 117.8(3) . . ?
C7 N3 Cd1 120.7(2) . 2_645 ?
C3 N3 Cd1 120.5(2) . 2_645 ?
C12 N4 C8 117.3(3) . . ?
C12 N4 Cd1 126.0(2) . . ?
C8 N4 Cd1 116.55(19) . . ?
O4 N5 O3 121.7(3) . . ?
O4 N5 O2 120.5(3) . . ?
O3 N5 O2 117.8(2) . . ?
O7 N6 O6 121.3(3) . . ?
O7 N6 O5 121.2(3) . . ?
O6 N6 O5 117.4(3) . . ?
N5 O2 Cd1 101.38(17) . . ?
N5 O3 Cd1 89.73(16) . . ?
N6 O5 Cd1 96.90(17) . . ?
N6 O6 Cd1 91.53(17) . . ?

loop_
_geom_bond_atom_site_label_1
_geom_bond_atom_site_label_2
_geom_bond_distance
_geom_bond_site_symmetry_2
_geom_bond_publ_flag
C1 O1 1.215(4) . ?
C1 N1 1.365(4) . ?
C1 C5 1.507(4) . ?
C2 N2 1.283(4) . ?
C2 C8 1.462(4) . ?
C2 H2 0.9500 . ?
C3 N3 1.344(4) . ?
C3 C4 1.384(4) . ?
C3 H3 0.9500 . ?
C4 C5 1.387(4) . ?
C4 H4 0.9500 . ?
C5 C6 1.387(4) . ?
C6 C7 1.385(4) . ?
C6 H6 0.9500 . ?
C7 N3 1.334(4) . ?
C7 H7 0.9500 . ?
C8 N4 1.352(4) . ?
C8 C9 1.388(4) . ?
C9 C10 1.382(4) . ?
C9 H9 0.9500 . ?
C10 C11 1.376(5) . ?
C10 H10 0.9500 . ?
C11 C12 1.389(4) . ?
C11 H11 0.9500 . ?
C12 N4 1.335(4) . ?
C12 H12 0.9500 . ?
Cd1 N3 2.288(2) 2_655 ?
Cd1 O5 2.341(2) . ?
Cd1 N4 2.349(3) . ?
Cd1 O2 2.381(2) . ?
Cd1 N2 2.410(2) . ?
Cd1 O6 2.456(2) . ?
Cd1 O3 2.631(2) . ?
N1 N2 1.373(3) . ?
N1 H1A 0.89(4) . ?
N3 Cd1 2.288(2) 2_645 ?
N5 O4 1.236(3) . ?
N5 O3 1.253(3) . ?
N5 O2 1.265(3) . ?
N6 O7 1.230(4) . ?
N6 O6 1.274(4) . ?
N6 O5 1.275(4) . ?
